data_4118962
loop_
_publ_author_name
'Natalia B. Shustova'
'Anthony F. Cozzolino'
'Mircea Dinc\(a'

_publ_contact_author_address
;
Department of Chemistry
Massachusetts Institute of Technology 
77 Massachusetts Avenue
Cambridge, MA 02139-4307
;
_publ_contact_author_email mdinca@mit.edu
_publ_contact_author_name 'Mircea Dinca'
_publ_contact_author_phone 617-253-4154
_publ_section_title
;
 Conformational Locking by Design: Relating Strain Energy with
 Luminescence and Stability in Rigid Metal-Organic Frameworks
;
_journal_name_full 'Journal of the American Chemical Society'
_journal_page_first 19596
_journal_page_last 19599
_journal_paper_doi 10.1021/ja3103154
_journal_volume 134
_journal_year 2012
_chemical_formula_moiety 'C33 H14 O10 Zn2'
_chemical_formula_sum 'C33 H14 O10 Zn2'
_chemical_formula_weight 701.18
_space_group_IT_number 139
_symmetry_cell_setting tetragonal
_symmetry_space_group_name_Hall '-I 4 2'
_symmetry_space_group_name_H-M 'I 4/m m m'
_atom_sites_solution_hydrogens geom
_atom_sites_solution_primary direct
_atom_sites_solution_secondary difmap
_cell_angle_alpha 90.00
_cell_angle_beta 90.00
_cell_angle_gamma 90.00
_cell_formula_units_Z 8
_cell_length_a 18.765(3)
_cell_length_b 18.765(3)
_cell_length_c 46.463(12)
_cell_measurement_reflns_used 6233
_cell_measurement_temperature 100(2)
_cell_measurement_theta_max 23.17
_cell_measurement_theta_min 2.17
_cell_volume 16361(6)
_computing_cell_refinement 'SAINT 7.46A (Bruker-AXS, 2010)'
_computing_data_collection 'APEX2 v2010.7.0 (Bruker-AXS, 2010)'
_computing_data_reduction 'SAINT 7.46A (Bruker-AXS, 2010)'
_computing_molecular_graphics 'Bruker SHELXTL'
_computing_publication_material 'Bruker SHELXTL'
_computing_structure_refinement 'SHELXL-97 (Sheldrick, 2008)'
_computing_structure_solution 'SHELXS-97 (Sheldrick, 2008)'
_diffrn_ambient_temperature 100(2)
_diffrn_detector_area_resol_mean 8.3
_diffrn_measured_fraction_theta_full 1.000
_diffrn_measured_fraction_theta_max 1.000
_diffrn_measurement_device_type 'Bruker Smart APEX2 CCD'
_diffrn_measurement_method '\f and \w scans'
_diffrn_radiation_monochromator graphite
_diffrn_radiation_source 'fine-focus sealed tube'
_diffrn_radiation_type MoK\a
_diffrn_radiation_wavelength 0.71073
_diffrn_reflns_av_R_equivalents 0.1179
_diffrn_reflns_av_sigmaI/netI 0.0847
_diffrn_reflns_limit_h_max 20
_diffrn_reflns_limit_h_min -20
_diffrn_reflns_limit_k_max 20
_diffrn_reflns_limit_k_min -18
_diffrn_reflns_limit_l_max 51
_diffrn_reflns_limit_l_min -50
_diffrn_reflns_number 44546
_diffrn_reflns_theta_full 23.29
_diffrn_reflns_theta_max 23.29
_diffrn_reflns_theta_min 0.88
_exptl_absorpt_coefficient_mu 0.608
_exptl_absorpt_correction_T_max 0.9820
_exptl_absorpt_correction_T_min 0.9702
_exptl_absorpt_correction_type multi-scan
_exptl_absorpt_process_details 'SADABS (Sheldrick, 2009)'
_exptl_crystal_colour yellow
_exptl_crystal_density_diffrn 0.569
_exptl_crystal_description block
_exptl_crystal_F_000 2816
_exptl_crystal_size_max 0.05
_exptl_crystal_size_mid 0.05
_exptl_crystal_size_min 0.03
_platon_squeeze_details
;

;
_refine_diff_density_max 0.144
_refine_diff_density_min -0.220
_refine_diff_density_rms 0.042
_refine_ls_extinction_method none
_refine_ls_goodness_of_fit_ref 0.885
_refine_ls_hydrogen_treatment constr
_refine_ls_matrix_type full
_refine_ls_number_parameters 116
_refine_ls_number_reflns 3364
_refine_ls_number_restraints 111
_refine_ls_restrained_S_all 0.889
_refine_ls_R_factor_all 0.1906
_refine_ls_R_factor_gt 0.0542
_refine_ls_shift/su_max 0.000
_refine_ls_shift/su_mean 0.000
_refine_ls_structure_factor_coef Fsqd
_refine_ls_weighting_details 'calc w=1/[\s^2^(Fo^2^)+(0.0707P)^2^+0.0000P] where P=(Fo^2^+2Fc^2^)/3'
_refine_ls_weighting_scheme calc
_refine_ls_wR_factor_gt 0.1239
_refine_ls_wR_factor_ref 0.1573
_reflns_number_gt 1362
_reflns_number_total 3364
_reflns_threshold_expression >2sigma(I)
_cod_data_source_file ja3103154_si_002.cif
_cod_data_source_block New_Global_Publ_Block
_cod_original_cell_volume 16360(5)
_cod_database_code 4118962

loop_
_symmetry_equiv_pos_as_xyz
'x, y, z'
'-x, -y, z'
'-y, x, z'
'y, -x, z'
'-x, y, -z'
'x, -y, -z'
'y, x, -z'
'-y, -x, -z'
'x+1/2, y+1/2, z+1/2'
'-x+1/2, -y+1/2, z+1/2'
'-y+1/2, x+1/2, z+1/2'
'y+1/2, -x+1/2, z+1/2'
'-x+1/2, y+1/2, -z+1/2'
'x+1/2, -y+1/2, -z+1/2'
'y+1/2, x+1/2, -z+1/2'
'-y+1/2, -x+1/2, -z+1/2'
'-x, -y, -z'
'x, y, -z'
'y, -x, -z'
'-y, x, -z'
'x, -y, z'
'-x, y, z'
'-y, -x, z'
'y, x, z'
'-x+1/2, -y+1/2, -z+1/2'
'x+1/2, y+1/2, -z+1/2'
'y+1/2, -x+1/2, -z+1/2'
'-y+1/2, x+1/2, -z+1/2'
'x+1/2, -y+1/2, z+1/2'
'-x+1/2, y+1/2, z+1/2'
'-y+1/2, -x+1/2, z+1/2'
'y+1/2, x+1/2, z+1/2'

loop_
_atom_site_label
_atom_site_type_symbol
_atom_site_fract_x
_atom_site_fract_y
_atom_site_fract_z
_atom_site_U_iso_or_equiv
_atom_site_adp_type
_atom_site_occupancy
_atom_site_symmetry_multiplicity
_atom_site_calc_flag
_atom_site_refinement_flags
Zn1 Zn 0.28747(3) 0.28747(3) 0.225609(14) 0.1128(4) Uani 1 2 d SU
O1 O 0.2627(2) 0.36901(17) 0.25106(8) 0.1411(13) Uani 1 1 d DU
C2 C 0.2013(5) 0.5000 0.33478(14) 0.150(3) Uani 1 2 d SU
C4 C 0.2100(3) 0.4367(3) 0.32092(9) 0.140(2) Uani 1 1 d U
H4 H 0.2035 0.3934 0.3312 0.167 Uiso 1 1 calc R
C3 C 0.2282(3) 0.4343(3) 0.29185(10) 0.1194(18) Uani 1 1 d U
C5 C 0.2395(4) 0.5000 0.27841(15) 0.118(2) Uani 1 2 d SU
H5 H 0.2557 0.5000 0.2590 0.141 Uiso 1 2 calc SR
C8 C 0.1699(7) 0.5000 0.38975(17) 0.216(4) Uani 1 2 d SU
C9 C 0.1826(6) 0.5000 0.36412(16) 0.187(4) Uani 1 2 d SU
C10 C 0.1487(9) 0.5000 0.42008(19) 0.240(5) Uani 1 2 d SU
O3 O 0.3363(2) 0.3363(2) 0.19307(8) 0.1471(19) Uani 1 2 d SU
C14 C 0.0853(8) 0.5000 0.47303(15) 0.266(6) Uani 1 2 d SDU
C15 C 0.1277(7) 0.4407(5) 0.43230(16) 0.333(6) Uani 1 1 d U
H15 H 0.1325 0.3968 0.4223 0.399 Uiso 1 1 calc R
C16 C 0.0983(6) 0.4416(5) 0.45983(15) 0.330(5) Uani 1 1 d U
H16 H 0.0875 0.3977 0.4690 0.396 Uiso 1 1 calc R
C21 C 0.0347(10) 0.5000 0.5000 0.263(9) Uani 1 4 d SDU
C1 C 0.2339(3) 0.3660(4) 0.27683(12) 0.134(2) Uani 1 1 d DU
O2 O 0.2090(3) 0.3113(2) 0.28874(7) 0.1606(17) Uani 1 1 d DU

loop_
_atom_site_aniso_label
_atom_site_aniso_U_11
_atom_site_aniso_U_22
_atom_site_aniso_U_33
_atom_site_aniso_U_23
_atom_site_aniso_U_13
_atom_site_aniso_U_12
Zn1 0.1354(6) 0.1354(6) 0.0677(5) 0.0303(3) 0.0303(3) 0.0057(7)
O1 0.186(4) 0.130(3) 0.107(2) 0.010(2) 0.024(2) 0.029(3)
C2 0.226(9) 0.169(8) 0.053(4) 0.000 0.002(5) 0.000
C4 0.183(6) 0.170(6) 0.066(3) 0.011(3) 0.001(3) 0.007(5)
C3 0.141(5) 0.136(5) 0.081(3) 0.007(3) 0.001(3) 0.013(4)
C5 0.129(6) 0.139(6) 0.085(5) 0.000 -0.001(4) 0.000
C8 0.363(13) 0.194(9) 0.090(5) 0.000 0.048(7) 0.000
C9 0.316(11) 0.164(7) 0.080(4) 0.000 0.026(6) 0.000
C10 0.443(16) 0.188(11) 0.089(5) 0.000 0.073(8) 0.000
O3 0.171(3) 0.171(3) 0.099(3) 0.043(2) 0.043(2) 0.002(4)
C14 0.521(17) 0.253(13) 0.025(4) 0.000 -0.008(6) 0.000
C15 0.637(16) 0.206(9) 0.156(6) 0.042(5) 0.183(8) 0.058(10)
C16 0.657(16) 0.221(9) 0.112(5) 0.032(5) 0.128(7) 0.045(10)
C21 0.50(3) 0.249(13) 0.044(5) 0.000 0.000 0.000
C1 0.180(6) 0.126(5) 0.096(4) 0.004(4) -0.018(4) 0.027(5)
O2 0.242(5) 0.132(4) 0.108(2) 0.026(2) 0.023(3) 0.029(3)

loop_
_atom_type_symbol
_atom_type_description
_atom_type_scat_dispersion_real
_atom_type_scat_dispersion_imag
_atom_type_scat_source
C C 0.0033 0.0016 'International Tables Vol C Tables 4.2.6.8 and 6.1.1.4'
O O 0.0106 0.0060 'International Tables Vol C Tables 4.2.6.8 and 6.1.1.4'
Zn Zn 0.2839 1.4301 'International Tables Vol C Tables 4.2.6.8 and 6.1.1.4'
H H 0.0000 0.0000 'International Tables Vol C Tables 4.2.6.8 and 6.1.1.4'

loop_
_geom_angle_atom_site_label_1
_geom_angle_atom_site_label_2
_geom_angle_atom_site_label_3
_geom_angle
_geom_angle_site_symmetry_1
_geom_angle_site_symmetry_3
O2 Zn1 O2 87.1(3) 16 25
O2 Zn1 O1 158.86(15) 16 24
O2 Zn1 O1 87.46(16) 25 24
O2 Zn1 O1 87.46(16) 16 .
O2 Zn1 O1 158.86(15) 25 .
O1 Zn1 O1 90.3(2) 24 .
O2 Zn1 O3 99.21(16) 16 .
O2 Zn1 O3 99.21(16) 25 .
O1 Zn1 O3 101.82(15) 24 .
O1 Zn1 O3 101.82(15) . .
O2 Zn1 Zn1 80.31(11) 16 25
O2 Zn1 Zn1 80.31(11) 25 25
O1 Zn1 Zn1 78.65(10) 24 25
O1 Zn1 Zn1 78.64(10) . 25
O3 Zn1 Zn1 179.32(17) . 25
C1 O1 Zn1 127.2(4) . .
C4 C2 C4 121.6(7) 21_565 .
C4 C2 C9 119.2(3) 21_565 .
C4 C2 C9 119.2(3) . .
C2 C4 C3 121.0(6) . .
C2 C4 H4 119.5 . .
C3 C4 H4 119.5 . .
C4 C3 C5 116.2(6) . .
C4 C3 C1 120.6(6) . .
C5 C3 C1 123.2(5) . .
C3 C5 C3 123.7(8) . 21_565
C3 C5 H5 118.1 . .
C3 C5 H5 118.1 21_565 .
C9 C8 C10 175.5(15) . .
C8 C9 C2 176.9(13) . .
C15 C10 C15 116.3(12) . 21_565
C15 C10 C8 119.9(5) . .
C15 C10 C8 120.0(5) 21_565 .
C16 C14 C16 117.9(10) 21_565 .
C16 C14 C21 119.8(7) 21_565 .
C16 C14 C21 119.8(7) . .
C10 C15 C16 120.5(9) . .
C10 C15 H15 119.8 . .
C16 C15 H15 119.8 . .
C14 C16 C15 121.7(9) . .
C14 C16 H16 119.1 . .
C15 C16 H16 119.1 . .
C21 C21 C14 127.2(7) 17_566 .
C21 C21 C14 127.2(7) 17_566 18_556
C14 C21 C14 105.7(14) . 18_556
O2 C1 O1 126.1(6) . .
O2 C1 C3 118.6(6) . .
O1 C1 C3 115.3(6) . .
C1 O2 Zn1 127.4(4) . 25

loop_
_geom_bond_atom_site_label_1
_geom_bond_atom_site_label_2
_geom_bond_distance
_geom_bond_site_symmetry_2
Zn1 O2 1.970(4) 16
Zn1 O2 1.970(4) 25
Zn1 O1 1.988(3) 24
Zn1 O1 1.989(3) .
Zn1 O3 1.991(4) .
Zn1 Zn1 3.0155(14) 25
O1 C1 1.315(6) .
C2 C4 1.361(6) 21_565
C2 C4 1.361(6) .
C2 C9 1.408(9) .
C4 C3 1.394(6) .
C4 H4 0.9500 .
C3 C5 1.398(6) .
C3 C1 1.463(7) .
C5 C3 1.398(6) 21_565
C5 H5 0.9500 .
C8 C9 1.214(9) .
C8 C10 1.465(11) .
C10 C15 1.310(8) .
C10 C15 1.310(8) 21_565
C14 C16 1.279(8) 21_565
C14 C16 1.279(8) .
C14 C21 1.573(14) .
C15 C16 1.393(8) .
C15 H15 0.9500 .
C16 H16 0.9500 .
C21 C21 1.30(4) 17_566
C21 C14 1.573(14) 18_556
C1 O2 1.257(6) .
O2 Zn1 1.970(4) 25

loop_
_platon_squeeze_void_nr
_platon_squeeze_void_average_x
_platon_squeeze_void_average_y
_platon_squeeze_void_average_z
_platon_squeeze_void_volume
_platon_squeeze_void_count_electrons
_platon_squeeze_void_content
1 -0.053 -0.024 -0.004 12000 4190 ' '
